data_7062259
loop_
_publ_author_name
'Ahangar, Aadil A.'
'Ahmad, Ishtiyaq'
'Dar, Aijaz A.'

_publ_section_title
;
 AIE in the halogenated anils and their utilization as fluorescent probes
 for explosive nitro-aromatics
;
_journal_issue 10
_journal_name_full 'New Journal of Chemistry'
_journal_page_first 4775
_journal_page_last 4783
_journal_paper_doi 10.1039/D2NJ05306C
_journal_volume 47
_journal_year 2023
_chemical_formula_moiety 'C13 H8 Cl I2 N O'
_chemical_formula_sum 'C13 H8 Cl I2 N O'
_chemical_formula_weight 483.45
_space_group_crystal_system triclinic
_space_group_IT_number 2
_space_group_name_Hall '-P 1'
_space_group_name_H-M_alt 'P -1'
_atom_sites_solution_hydrogens mixed
_audit_creation_method SHELXL-2018/1
_audit_update_record
;
2022-06-04 deposited with the CCDC.	2023-02-06 downloaded from the CCDC.
;
_cell_angle_alpha 87.144(2)
_cell_angle_beta 76.439(2)
_cell_angle_gamma 66.457(3)
_cell_formula_units_Z 2
_cell_length_a 7.9582(2)
_cell_length_b 8.5499(2)
_cell_length_c 11.2354(3)
_cell_measurement_reflns_used 2251
_cell_measurement_temperature 150(2)
_cell_measurement_theta_max 25.0000
_cell_measurement_theta_min 2.3450
_cell_volume 680.48(3)
_computing_structure_refinement 'SHELXL-2018/1 (Sheldrick, 2018)'
_computing_structure_solution 'SHELXT 2014/4 (Sheldrick, 2014)'
_diffrn_ambient_temperature 150(2)
_diffrn_measured_fraction_theta_full 0.993
_diffrn_measured_fraction_theta_max 0.993
_diffrn_measurement_device_type 'Saxi-CrysAlisPro-abstract goniometer imported SAXI images'
_diffrn_measurement_method '\w and \f scans'
_diffrn_radiation_type MoK\a
_diffrn_radiation_wavelength 0.71073
_diffrn_reflns_av_R_equivalents 0.0139
_diffrn_reflns_av_unetI/netI 0.0184
_diffrn_reflns_Laue_measured_fraction_full 0.993
_diffrn_reflns_Laue_measured_fraction_max 0.993
_diffrn_reflns_limit_h_max 9
_diffrn_reflns_limit_h_min -9
_diffrn_reflns_limit_k_max 10
_diffrn_reflns_limit_k_min -9
_diffrn_reflns_limit_l_max 10
_diffrn_reflns_limit_l_min -13
_diffrn_reflns_number 4832
_diffrn_reflns_point_group_measured_fraction_full 0.993
_diffrn_reflns_point_group_measured_fraction_max 0.993
_diffrn_reflns_theta_full 24.997
_diffrn_reflns_theta_max 24.997
_diffrn_reflns_theta_min 2.602
_exptl_absorpt_coefficient_mu 4.804
_exptl_absorpt_correction_T_max 1.00000
_exptl_absorpt_correction_T_min 0.91468
_exptl_absorpt_correction_type multi-scan
_exptl_absorpt_process_details
;
CrysAlisPro 1.171.41.93a (Rigaku Oxford Diffraction, 2020)
Empirical absorption correction using spherical harmonics,
implemented in SCALE3 ABSPACK scaling algorithm.
;
_exptl_crystal_colour red
_exptl_crystal_density_diffrn 2.364
_exptl_crystal_description needle
_exptl_crystal_F_000 450
_exptl_crystal_size_max 0.120
_exptl_crystal_size_mid 0.080
_exptl_crystal_size_min 0.050
_refine_diff_density_max 0.623
_refine_diff_density_min -0.809
_refine_diff_density_rms 0.099
_refine_ls_extinction_method none
_refine_ls_goodness_of_fit_ref 1.052
_refine_ls_hydrogen_treatment mixed
_refine_ls_matrix_type full
_refine_ls_number_parameters 167
_refine_ls_number_reflns 2387
_refine_ls_number_restraints 0
_refine_ls_restrained_S_all 1.052
_refine_ls_R_factor_all 0.0228
_refine_ls_R_factor_gt 0.0210
_refine_ls_shift/su_max 0.054
_refine_ls_shift/su_mean 0.002
_refine_ls_structure_factor_coef Fsqd
_refine_ls_weighting_details 'w=1/[\s^2^(Fo^2^)+(0.0244P)^2^+1.0701P] where P=(Fo^2^+2Fc^2^)/3'
_refine_ls_weighting_scheme calc
_refine_ls_wR_factor_gt 0.0501
_refine_ls_wR_factor_ref 0.0512
_reflns_Friedel_coverage 0.000
_reflns_number_gt 2251
_reflns_number_total 2387
_reflns_threshold_expression 'I > 2\s(I)'
_cod_data_source_file d2nj05306c2.cif
_cod_data_source_block MAA15
_cod_depositor_comments 'Adding full bibliography for 7062258--7062260.cif.'
_cod_database_code 7062259
_shelx_shelxl_version_number 2018/1
_shelx_space_group_comment
;
The symmetry employed for this shelxl refinement is uniquely defined
by the following loop, which should always be used as a source of
symmetry information in preference to the above space-group names.
They are only intended as comments.
;
_shelx_estimated_absorpt_t_min 0.596
_shelx_estimated_absorpt_t_max 0.795

loop_
_space_group_symop_operation_xyz
'x, y, z'
'-x, -y, -z'

loop_
_atom_site_label
_atom_site_type_symbol
_atom_site_fract_x
_atom_site_fract_y
_atom_site_fract_z
_atom_site_U_iso_or_equiv
_atom_site_adp_type
_atom_site_occupancy
_atom_site_site_symmetry_order
_atom_site_calc_flag
_atom_site_refinement_flags_posn
_atom_site_refinement_flags_adp
_atom_site_refinement_flags_occupancy
_atom_site_disorder_assembly
_atom_site_disorder_group
I1 I 0.71804(3) 0.13346(3) 0.99112(2) 0.03025(9) Uani 1 1 d . . . . .
I2 I 0.11719(3) 0.33103(3) 0.12351(2) 0.03067(9) Uani 1 1 d . . . . .
Cl1 Cl -0.19685(13) 1.02483(11) 0.30852(9) 0.0338(2) Uani 1 1 d . . . . .
O1 O 0.2884(3) 0.3084(3) 0.3483(2) 0.0285(6) Uani 1 1 d . . . . .
N1 N 0.3454(4) 0.3979(4) 0.5447(3) 0.0240(6) Uani 1 1 d . . . . .
C4 C 0.4274(4) 0.3486(4) 0.6471(3) 0.0218(7) Uani 1 1 d . . . . .
C3 C 0.4197(5) 0.4598(4) 0.7360(3) 0.0256(7) Uani 1 1 d . . . . .
H3 H 0.357087 0.579580 0.729916 0.031 Uiso 1 1 calc R U . . .
C5 C 0.5219(5) 0.1742(5) 0.6567(3) 0.0273(8) Uani 1 1 d . . . . .
H5 H 0.529874 0.097142 0.595486 0.033 Uiso 1 1 calc R U . . .
C1 C 0.5946(4) 0.2233(4) 0.8418(3) 0.0231(7) Uani 1 1 d . . . . .
C11 C -0.0309(5) 0.6922(4) 0.2353(3) 0.0244(7) Uani 1 1 d . . . . .
H11 H -0.090372 0.725313 0.168623 0.029 Uiso 1 1 calc R U . . .
C12 C -0.0564(5) 0.8118(4) 0.3228(3) 0.0247(7) Uani 1 1 d . . . . .
C9 C 0.1750(5) 0.4726(4) 0.3422(3) 0.0235(7) Uani 1 1 d . . . . .
C8 C 0.1448(5) 0.5979(4) 0.4306(3) 0.0230(7) Uani 1 1 d . . . . .
C2 C 0.5025(5) 0.3977(4) 0.8337(3) 0.0266(8) Uani 1 1 d . . . . .
H2 H 0.496007 0.474414 0.894602 0.032 Uiso 1 1 calc R U . . .
C6 C 0.6048(5) 0.1104(4) 0.7539(3) 0.0278(8) Uani 1 1 d . . . . .
H6 H 0.667802 -0.009267 0.760053 0.033 Uiso 1 1 calc R U . . .
C10 C 0.0836(5) 0.5216(4) 0.2461(3) 0.0228(7) Uani 1 1 d . . . . .
C7 C 0.2316(5) 0.5515(4) 0.5344(3) 0.0234(7) Uani 1 1 d . . . . .
H7 H 0.203588 0.636548 0.595841 0.028 Uiso 1 1 calc R U . . .
C13 C 0.0280(5) 0.7678(4) 0.4199(3) 0.0255(7) Uani 1 1 d . . . . .
H13 H 0.006933 0.852638 0.479608 0.031 Uiso 1 1 calc R U . . .
H1A H 0.337(8) 0.316(7) 0.418(6) 0.079(18) Uiso 1 1 d . . . . .

loop_
_atom_site_aniso_label
_atom_site_aniso_U_11
_atom_site_aniso_U_22
_atom_site_aniso_U_33
_atom_site_aniso_U_23
_atom_site_aniso_U_13
_atom_site_aniso_U_12
I1 0.03570(15) 0.02928(14) 0.02492(14) 0.00413(10) -0.01835(11) -0.00620(11)
I2 0.03642(15) 0.02797(14) 0.02462(14) 0.00169(10) -0.01521(11) -0.00538(11)
Cl1 0.0439(5) 0.0218(4) 0.0380(5) 0.0067(4) -0.0220(4) -0.0093(4)
O1 0.0308(13) 0.0267(13) 0.0263(14) 0.0032(10) -0.0142(11) -0.0057(11)
N1 0.0244(14) 0.0302(16) 0.0227(15) 0.0082(12) -0.0112(12) -0.0140(13)
C4 0.0189(16) 0.0301(18) 0.0188(17) 0.0087(14) -0.0079(13) -0.0112(14)
C3 0.0258(17) 0.0243(17) 0.0240(18) 0.0068(14) -0.0095(15) -0.0060(14)
C5 0.0283(18) 0.0300(19) 0.0264(19) 0.0016(15) -0.0128(15) -0.0108(15)
C1 0.0192(16) 0.0329(18) 0.0177(17) 0.0066(14) -0.0084(13) -0.0093(14)
C11 0.0246(17) 0.0338(19) 0.0211(18) 0.0119(14) -0.0114(14) -0.0157(15)
C12 0.0234(17) 0.0220(17) 0.030(2) 0.0106(14) -0.0097(15) -0.0090(14)
C9 0.0195(16) 0.0254(17) 0.0246(18) 0.0095(14) -0.0051(14) -0.0090(14)
C8 0.0219(16) 0.0295(18) 0.0230(18) 0.0101(14) -0.0082(14) -0.0151(14)
C2 0.0284(18) 0.0276(18) 0.0244(19) 0.0004(14) -0.0108(15) -0.0092(15)
C6 0.0302(18) 0.0236(18) 0.029(2) 0.0059(15) -0.0135(16) -0.0075(15)
C10 0.0228(17) 0.0269(17) 0.0218(18) 0.0034(14) -0.0072(14) -0.0121(14)
C7 0.0240(17) 0.0274(18) 0.0249(18) 0.0066(14) -0.0098(15) -0.0148(15)
C13 0.0260(17) 0.0268(18) 0.0285(19) 0.0041(15) -0.0105(15) -0.0136(15)

loop_
_atom_type_symbol
_atom_type_description
_atom_type_scat_dispersion_real
_atom_type_scat_dispersion_imag
_atom_type_scat_source
C C 0.0033 0.0016 'International Tables Vol C Tables 4.2.6.8 and 6.1.1.4'
H H 0.0000 0.0000 'International Tables Vol C Tables 4.2.6.8 and 6.1.1.4'
Cl Cl 0.1484 0.1585 'International Tables Vol C Tables 4.2.6.8 and 6.1.1.4'
I I -0.4742 1.8119 'International Tables Vol C Tables 4.2.6.8 and 6.1.1.4'
N N 0.0061 0.0033 'International Tables Vol C Tables 4.2.6.8 and 6.1.1.4'
O O 0.0106 0.0060 'International Tables Vol C Tables 4.2.6.8 and 6.1.1.4'

loop_
_geom_angle_atom_site_label_1
_geom_angle_atom_site_label_2
_geom_angle_atom_site_label_3
_geom_angle
_geom_angle_site_symmetry_1
_geom_angle_site_symmetry_3
_geom_angle_publ_flag
C9 O1 H1A 101(3) . . ?
C7 N1 C4 122.1(3) . . ?
C5 C4 C3 118.8(3) . . ?
C5 C4 N1 115.9(3) . . ?
C3 C4 N1 125.3(3) . . ?
C2 C3 C4 120.6(3) . . ?
C2 C3 H3 119.7 . . ?
C4 C3 H3 119.7 . . ?
C6 C5 C4 121.2(3) . . ?
C6 C5 H5 119.4 . . ?
C4 C5 H5 119.4 . . ?
C6 C1 C2 120.8(3) . . ?
C6 C1 I1 120.6(2) . . ?
C2 C1 I1 118.6(2) . . ?
C12 C11 C10 118.9(3) . . ?
C12 C11 H11 120.6 . . ?
C10 C11 H11 120.6 . . ?
C13 C12 C11 121.8(3) . . ?
C13 C12 Cl1 119.2(3) . . ?
C11 C12 Cl1 118.9(3) . . ?
O1 C9 C10 119.5(3) . . ?
O1 C9 C8 121.8(3) . . ?
C10 C9 C8 118.8(3) . . ?
C13 C8 C9 119.9(3) . . ?
C13 C8 C7 119.5(3) . . ?
C9 C8 C7 120.6(3) . . ?
C1 C2 C3 119.6(3) . . ?
C1 C2 H2 120.2 . . ?
C3 C2 H2 120.2 . . ?
C1 C6 C5 119.1(3) . . ?
C1 C6 H6 120.5 . . ?
C5 C6 H6 120.5 . . ?
C11 C10 C9 120.9(3) . . ?
C11 C10 I2 121.3(2) . . ?
C9 C10 I2 117.8(2) . . ?
N1 C7 C8 121.1(3) . . ?
N1 C7 H7 119.4 . . ?
C8 C7 H7 119.4 . . ?
C12 C13 C8 119.7(3) . . ?
C12 C13 H13 120.1 . . ?
C8 C13 H13 120.1 . . ?

loop_
_geom_bond_atom_site_label_1
_geom_bond_atom_site_label_2
_geom_bond_distance
_geom_bond_site_symmetry_2
_geom_bond_publ_flag
I1 C1 2.100(3) . ?
I2 C10 2.080(3) . ?
Cl1 C12 1.738(3) . ?
O1 C9 1.341(4) . ?
O1 H1A 0.96(6) . ?
N1 C7 1.281(4) . ?
N1 C4 1.419(4) . ?
C4 C5 1.388(5) . ?
C4 C3 1.388(5) . ?
C3 C2 1.386(5) . ?
C3 H3 0.9500 . ?
C5 C6 1.384(5) . ?
C5 H5 0.9500 . ?
C1 C6 1.381(5) . ?
C1 C2 1.384(5) . ?
C11 C12 1.377(5) . ?
C11 C10 1.395(5) . ?
C11 H11 0.9500 . ?
C12 C13 1.373(5) . ?
C9 C10 1.397(5) . ?
C9 C8 1.407(5) . ?
C8 C13 1.394(5) . ?
C8 C7 1.452(5) . ?
C2 H2 0.9500 . ?
C6 H6 0.9500 . ?
C7 H7 0.9500 . ?
C13 H13 0.9500 . ?
